data_1551464
loop_
_publ_author_name
'Hartmann, Deborah'
'Sch\"adler, Marcel'
'Greb, Lutz'

_publ_section_title
;
 Bis(catecholato)silanes: assessment, rationale and increase of
 silicon&#x2019;s Lewis superacidity
;
_journal_name_full 'Chemical Science'
_journal_paper_doi 10.1039/C9SC02167A
_journal_year 2019
_chemical_formula_moiety 'C20 H20 Br8 O6 Si'
_chemical_formula_sum 'C20 H20 Br8 O6 Si'
_chemical_formula_weight 1023.73
_space_group_crystal_system monoclinic
_space_group_IT_number 14
_space_group_name_Hall '-P 2ybc'
_space_group_name_H-M_alt 'P 1 21/c 1'
_symmetry_space_group_name_Hall '-P 2ybc'
_symmetry_space_group_name_H-M 'P 1 21/c 1'
_atom_sites_solution_hydrogens geom
_atom_sites_solution_primary dual
_audit_creation_date 2019-01-23
_audit_creation_method
;
Olex2 1.2
(compiled 2018.05.29 svn.r3508 for OlexSys, GUI svn.r5506)
;
_audit_update_record
;
2019-03-26 deposited with the CCDC.    2019-06-17 downloaded from the CCDC.
;
_cell_angle_alpha 90
_cell_angle_beta 93.00(3)
_cell_angle_gamma 90
_cell_formula_units_Z 2
_cell_length_a 8.6390(17)
_cell_length_b 9.5980(19)
_cell_length_c 17.384(4)
_cell_measurement_reflns_used 751
_cell_measurement_temperature 120
_cell_measurement_theta_max 26
_cell_measurement_theta_min 1.0
_cell_volume 1439.5(5)
_computing_molecular_graphics 'Olex2 (Dolomanov et al., 2009)'
_computing_publication_material 'Olex2 (Dolomanov et al., 2009)'
_computing_structure_refinement 'ShelXL (Sheldrick, 2015)'
_computing_structure_solution 'ShelXT (Sheldrick, 2015)'
_diffrn_ambient_temperature 120
_diffrn_measured_fraction_theta_full 0.993
_diffrn_measured_fraction_theta_max 0.981
_diffrn_measurement_device_type 'NONIUS Kappa CCD'
_diffrn_radiation_type MoK\a
_diffrn_radiation_wavelength 0.71073
_diffrn_reflns_av_R_equivalents 0.0635
_diffrn_reflns_av_unetI/netI 0.0861
_diffrn_reflns_Laue_measured_fraction_full 0.993
_diffrn_reflns_Laue_measured_fraction_max 0.981
_diffrn_reflns_limit_h_max 11
_diffrn_reflns_limit_h_min -9
_diffrn_reflns_limit_k_max 12
_diffrn_reflns_limit_k_min -11
_diffrn_reflns_limit_l_max 22
_diffrn_reflns_limit_l_min -22
_diffrn_reflns_number 11000
_diffrn_reflns_point_group_measured_fraction_full 0.993
_diffrn_reflns_point_group_measured_fraction_max 0.981
_diffrn_reflns_theta_full 25.242
_diffrn_reflns_theta_max 28.000
_diffrn_reflns_theta_min 2.346
_exptl_absorpt_coefficient_mu 11.219
_exptl_absorpt_correction_T_max 1.0
_exptl_absorpt_correction_T_min 0.689058
_exptl_absorpt_correction_type multi-scan
_exptl_crystal_colour colourless
_exptl_crystal_colour_primary colourless
_exptl_crystal_density_diffrn 2.362
_exptl_crystal_description cube
_exptl_crystal_F_000 964
_exptl_crystal_size_max 0.45
_exptl_crystal_size_mid 0.45
_exptl_crystal_size_min 0.4
_refine_diff_density_max 0.788
_refine_diff_density_min -0.886
_refine_diff_density_rms 0.196
_refine_ls_extinction_method none
_refine_ls_goodness_of_fit_ref 0.993
_refine_ls_hydrogen_treatment constr
_refine_ls_matrix_type full
_refine_ls_number_parameters 162
_refine_ls_number_reflns 3415
_refine_ls_number_restraints 0
_refine_ls_restrained_S_all 0.993
_refine_ls_R_factor_all 0.0814
_refine_ls_R_factor_gt 0.0404
_refine_ls_shift/su_max 0.001
_refine_ls_shift/su_mean 0.000
_refine_ls_structure_factor_coef Fsqd
_refine_ls_weighting_details 'w=1/[\s^2^(Fo^2^)+(0.0204P)^2^] where P=(Fo^2^+2Fc^2^)/3'
_refine_ls_weighting_scheme calc
_refine_ls_wR_factor_gt 0.0618
_refine_ls_wR_factor_ref 0.0709
_reflns_Friedel_coverage 0.000
_reflns_number_gt 2309
_reflns_number_total 3415
_reflns_threshold_expression 'I > 2\s(I)'
_cod_data_source_file c9sc02167a2.cif
_cod_data_source_block ms125a
_cod_database_code 1551464
_shelx_shelxl_version_number 2018/3
_shelx_space_group_comment
;
The symmetry employed for this shelxl refinement is uniquely defined
by the following loop, which should always be used as a source of
symmetry information in preference to the above space-group names.
They are only intended as comments.
;
_shelx_estimated_absorpt_t_max 0.094
_shelx_estimated_absorpt_t_min 0.081
_olex2_refinement_description
;
1. Fixed Uiso
 At 1.2 times of:
  All C(H,H) groups
 At 1.5 times of:
  All C(H,H,H) groups
2.a Secondary CH2 refined with riding coordinates:
 C7(H7A,H7B), C9(H9A,H9B)
2.b Idealised Me refined as rotating group:
 C8(H8A,H8B,H8C), C10(H10A,H10B,H10C)
;
_olex2_submission_special_instructions 'No special instructions were received'

loop_
_space_group_symop_operation_xyz
'x, y, z'
'-x, y+1/2, -z+1/2'
'-x, -y, -z'
'x, -y-1/2, z-1/2'

loop_
_atom_site_label
_atom_site_type_symbol
_atom_site_fract_x
_atom_site_fract_y
_atom_site_fract_z
_atom_site_U_iso_or_equiv
_atom_site_adp_type
_atom_site_occupancy
_atom_site_site_symmetry_order
_atom_site_calc_flag
_atom_site_refinement_flags_posn
_atom_site_refinement_flags_adp
_atom_site_refinement_flags_occupancy
Br1 Br 0.51673(7) 0.53869(5) 0.77685(3) 0.02313(15) Uani 1 1 d . . .
Br2 Br 0.76372(6) 0.30027(5) 0.85099(3) 0.02076(14) Uani 1 1 d . . .
Br3 Br 0.94337(6) 0.08926(5) 0.73223(3) 0.01955(14) Uani 1 1 d . . .
Br4 Br 0.86774(6) 0.12289(5) 0.54148(3) 0.01852(14) Uani 1 1 d . . .
Si1 Si 0.500000 0.500000 0.500000 0.0143(4) Uani 1 2 d S T P
O1 O 0.6328(4) 0.3633(3) 0.50964(16) 0.0132(8) Uani 1 1 d . . .
O2 O 0.5008(4) 0.5213(3) 0.59859(16) 0.0158(8) Uani 1 1 d . . .
O3 O 0.3311(4) 0.3699(3) 0.50482(18) 0.0174(8) Uani 1 1 d . . .
C1 C 0.6723(6) 0.3406(4) 0.5851(3) 0.0127(11) Uani 1 1 d . . .
C2 C 0.5975(6) 0.4297(4) 0.6350(2) 0.0128(11) Uani 1 1 d . . .
C3 C 0.6262(6) 0.4186(5) 0.7137(2) 0.0132(11) Uani 1 1 d . . .
C4 C 0.7319(6) 0.3168(4) 0.7432(2) 0.0141(11) Uani 1 1 d . . .
C5 C 0.8043(6) 0.2293(5) 0.6937(2) 0.0130(11) Uani 1 1 d . . .
C6 C 0.7755(6) 0.2414(4) 0.6130(2) 0.0127(11) Uani 1 1 d . . .
C7 C 0.2007(6) 0.3937(5) 0.5524(3) 0.0244(13) Uani 1 1 d . . .
H7A H 0.103665 0.367977 0.523015 0.029 Uiso 1 1 calc R . .
H7B H 0.195088 0.494066 0.565076 0.029 Uiso 1 1 calc R . .
C8 C 0.2135(7) 0.3110(5) 0.6256(3) 0.0270(13) Uani 1 1 d . . .
H8A H 0.210924 0.211318 0.613369 0.040 Uiso 1 1 calc GR . .
H8B H 0.126603 0.334098 0.657307 0.040 Uiso 1 1 calc GR . .
H8C H 0.311365 0.333500 0.653922 0.040 Uiso 1 1 calc GR . .
C9 C 0.3268(7) 0.2397(5) 0.4603(3) 0.0221(13) Uani 1 1 d . . .
H9A H 0.292687 0.162765 0.493325 0.027 Uiso 1 1 calc R . .
H9B H 0.432472 0.217663 0.444528 0.027 Uiso 1 1 calc R . .
C10 C 0.2179(7) 0.2495(5) 0.3891(3) 0.0301(15) Uani 1 1 d . . .
H10A H 0.255001 0.321664 0.354684 0.045 Uiso 1 1 calc GR . .
H10B H 0.113624 0.273567 0.404361 0.045 Uiso 1 1 calc GR . .
H10C H 0.214834 0.159645 0.362321 0.045 Uiso 1 1 calc GR . .

loop_
_atom_site_aniso_label
_atom_site_aniso_U_11
_atom_site_aniso_U_22
_atom_site_aniso_U_33
_atom_site_aniso_U_23
_atom_site_aniso_U_13
_atom_site_aniso_U_12
Br1 0.0278(4) 0.0276(3) 0.0139(2) -0.0029(2) -0.0004(2) 0.0080(2)
Br2 0.0231(3) 0.0290(3) 0.0100(2) 0.0023(2) -0.0016(2) 0.0040(2)
Br3 0.0212(3) 0.0216(3) 0.0155(2) 0.0041(2) -0.0025(2) 0.0037(2)
Br4 0.0230(3) 0.0188(3) 0.0136(2) -0.0010(2) -0.0008(2) 0.0030(2)
Si1 0.0153(12) 0.0154(10) 0.0119(9) 0.0000(8) -0.0014(8) -0.0008(8)
O1 0.015(2) 0.0163(17) 0.0076(15) 0.0014(13) -0.0036(14) -0.0004(15)
O2 0.020(2) 0.0156(17) 0.0116(16) 0.0005(13) -0.0024(15) 0.0056(15)
O3 0.020(2) 0.0134(17) 0.0188(18) -0.0031(14) 0.0013(16) -0.0031(15)
C1 0.012(3) 0.015(3) 0.011(2) 0.0048(19) -0.002(2) -0.006(2)
C2 0.014(3) 0.014(2) 0.010(2) 0.0003(19) -0.002(2) 0.003(2)
C3 0.012(3) 0.015(2) 0.012(2) -0.0026(19) 0.001(2) -0.001(2)
C4 0.016(3) 0.019(3) 0.007(2) 0.0052(19) -0.001(2) -0.003(2)
C5 0.013(3) 0.014(3) 0.012(2) 0.0064(19) 0.001(2) 0.000(2)
C6 0.015(3) 0.011(2) 0.012(2) -0.0015(19) -0.002(2) -0.004(2)
C7 0.013(3) 0.027(3) 0.033(3) -0.001(2) 0.001(3) -0.002(2)
C8 0.020(4) 0.038(3) 0.023(3) 0.001(2) 0.005(2) -0.013(3)
C9 0.031(4) 0.016(3) 0.019(3) -0.003(2) -0.009(2) -0.008(2)
C10 0.033(4) 0.027(3) 0.029(3) 0.002(3) -0.004(3) -0.007(3)

loop_
_atom_type_symbol
_atom_type_description
_atom_type_scat_dispersion_real
_atom_type_scat_dispersion_imag
_atom_type_scat_source
C C 0.0033 0.0016 'International Tables Vol C Tables 4.2.6.8 and 6.1.1.4'
H H 0.0000 0.0000 'International Tables Vol C Tables 4.2.6.8 and 6.1.1.4'
Br Br -0.2901 2.4595 'International Tables Vol C Tables 4.2.6.8 and 6.1.1.4'
O O 0.0106 0.0060 'International Tables Vol C Tables 4.2.6.8 and 6.1.1.4'
Si Si 0.0817 0.0704 'International Tables Vol C Tables 4.2.6.8 and 6.1.1.4'

loop_
_geom_angle_atom_site_label_1
_geom_angle_atom_site_label_2
_geom_angle_atom_site_label_3
_geom_angle
_geom_angle_site_symmetry_1
_geom_angle_site_symmetry_3
O1 Si1 O1 180.0 3_666 .
O1 Si1 O3 89.76(14) . 3_666
O1 Si1 O3 90.24(14) . .
O1 Si1 O3 90.24(14) 3_666 3_666
O1 Si1 O3 89.76(14) 3_666 .
O2 Si1 O1 91.46(13) 3_666 3_666
O2 Si1 O1 88.54(13) . 3_666
O2 Si1 O1 91.46(13) . .
O2 Si1 O1 88.54(13) 3_666 .
O2 Si1 O2 180.0 3_666 .
O2 Si1 O3 89.85(14) 3_666 3_666
O2 Si1 O3 90.15(14) 3_666 .
O2 Si1 O3 89.85(14) . .
O2 Si1 O3 90.15(14) . 3_666
O3 Si1 O3 180.0 3_666 .
C1 O1 Si1 110.2(3) . .
C2 O2 Si1 111.1(3) . .
C7 O3 Si1 122.4(3) . .
C7 O3 C9 115.8(4) . .
C9 O3 Si1 121.8(3) . .
O1 C1 C2 113.6(4) . .
O1 C1 C6 125.4(4) . .
C6 C1 C2 121.0(4) . .
O2 C2 C1 113.7(4) . .
O2 C2 C3 126.2(4) . .
C3 C2 C1 120.1(4) . .
C2 C3 Br1 117.5(3) . .
C2 C3 C4 119.4(4) . .
C4 C3 Br1 123.1(3) . .
C3 C4 Br2 118.4(3) . .
C5 C4 Br2 121.5(3) . .
C5 C4 C3 120.1(4) . .
C4 C5 Br3 120.7(3) . .
C4 C5 C6 120.5(4) . .
C6 C5 Br3 118.8(4) . .
C1 C6 Br4 118.1(3) . .
C1 C6 C5 118.9(4) . .
C5 C6 Br4 122.9(3) . .
O3 C7 H7A 109.2 . .
O3 C7 H7B 109.2 . .
O3 C7 C8 112.1(4) . .
H7A C7 H7B 107.9 . .
C8 C7 H7A 109.2 . .
C8 C7 H7B 109.2 . .
C7 C8 H8A 109.5 . .
C7 C8 H8B 109.5 . .
C7 C8 H8C 109.5 . .
H8A C8 H8B 109.5 . .
H8A C8 H8C 109.5 . .
H8B C8 H8C 109.5 . .
O3 C9 H9A 109.2 . .
O3 C9 H9B 109.2 . .
O3 C9 C10 112.0(4) . .
H9A C9 H9B 107.9 . .
C10 C9 H9A 109.2 . .
C10 C9 H9B 109.2 . .
C9 C10 H10A 109.5 . .
C9 C10 H10B 109.5 . .
C9 C10 H10C 109.5 . .
H10A C10 H10B 109.5 . .
H10A C10 H10C 109.5 . .
H10B C10 H10C 109.5 . .

loop_
_geom_bond_atom_site_label_1
_geom_bond_atom_site_label_2
_geom_bond_distance
_geom_bond_site_symmetry_2
Br1 C3 1.881(5) .
Br2 C4 1.887(4) .
Br3 C5 1.902(4) .
Br4 C6 1.892(5) .
Si1 O1 1.745(3) .
Si1 O1 1.745(3) 3_666
Si1 O2 1.726(3) 3_666
Si1 O2 1.726(3) .
Si1 O3 1.925(3) 3_666
Si1 O3 1.925(3) .
O1 C1 1.355(5) .
O2 C2 1.348(5) .
O3 C7 1.450(6) .
O3 C9 1.470(5) .
C1 C2 1.401(6) .
C1 C6 1.376(6) .
C2 C3 1.381(6) .
C3 C4 1.415(6) .
C4 C5 1.376(7) .
C5 C6 1.415(6) .
C7 H7A 0.9900 .
C7 H7B 0.9900 .
C7 C8 1.499(7) .
C8 H8A 0.9800 .
C8 H8B 0.9800 .
C8 H8C 0.9800 .
C9 H9A 0.9900 .
C9 H9B 0.9900 .
C9 C10 1.517(6) .
C10 H10A 0.9800 .
C10 H10B 0.9800 .
C10 H10C 0.9800 .
